data_1501839
loop_
_publ_author_name
'Barrett, Tim N.'
'Braddock, D. Christopher'
'Monta, Anna'
'Webb, Michael R.'
'White, Andrew J. P.'

_publ_section_title
;
 Total synthesis of the marine metabolite (+-)-polysiphenol via highly
 regioselective intramolecular oxidative coupling.
;
_journal_issue 9
_journal_name_full 'Journal of natural products'
_journal_page_first 1980
_journal_page_last 1984
_journal_paper_doi 10.1021/np200596q
_journal_volume 74
_journal_year 2011
_chemical_formula_moiety 'C18 H22 O4'
_chemical_formula_sum 'C18 H22 O4'
_chemical_formula_weight 302.36
_chemical_name_systematic
; 
 ? 
;
_space_group_IT_number 14
_symmetry_cell_setting monoclinic
_symmetry_space_group_name_Hall '-P 2ybc'
_symmetry_space_group_name_H-M 'P 1 21/c 1'
_atom_sites_solution_hydrogens geom
_atom_sites_solution_primary direct
_atom_sites_solution_secondary difmap
_audit_creation_method SHELXL-97
_cell_angle_alpha 90.00
_cell_angle_beta 101.1093(16)
_cell_angle_gamma 90.00
_cell_formula_units_Z 2
_cell_length_a 5.63332(9)
_cell_length_b 10.58166(16)
_cell_length_c 13.6258(2)
_cell_measurement_reflns_used 5041
_cell_measurement_temperature 173(2)
_cell_measurement_theta_max 72.1353
_cell_measurement_theta_min 3.3027
_cell_volume 797.01(2)
_computing_cell_refinement 'CrysAlis RED, Oxford Diffraction Ltd'
_computing_data_collection 'CrysAlis CCD, Oxford Diffraction Ltd'
_computing_data_reduction 'CrysAlis RED, Oxford Diffraction Ltd'
_computing_molecular_graphics 'Bruker SHELXTL'
_computing_publication_material 'Bruker SHELXTL'
_computing_structure_refinement 'SHELXL-97 (Sheldrick, 1997)'
_computing_structure_solution 'SHELXS-97 (Sheldrick, 1990)'
_diffrn_ambient_temperature 173(2)
_diffrn_detector_area_resol_mean 8.2556
_diffrn_measured_fraction_theta_full 0.993
_diffrn_measured_fraction_theta_max 0.993
_diffrn_measurement_device_type 'OD Xcalibur PX Ultra'
_diffrn_measurement_method 'omega scans'
_diffrn_radiation_monochromator graphite
_diffrn_radiation_source 'Enhance Ultra (Cu) X-ray Source'
_diffrn_radiation_type CuK\a
_diffrn_radiation_wavelength 1.54184
_diffrn_reflns_av_R_equivalents 0.0127
_diffrn_reflns_av_sigmaI/netI 0.0089
_diffrn_reflns_limit_h_max 4
_diffrn_reflns_limit_h_min -6
_diffrn_reflns_limit_k_max 12
_diffrn_reflns_limit_k_min -12
_diffrn_reflns_limit_l_max 16
_diffrn_reflns_limit_l_min -16
_diffrn_reflns_number 6321
_diffrn_reflns_theta_full 72.28
_diffrn_reflns_theta_max 72.28
_diffrn_reflns_theta_min 5.33
_diffrn_standards_number 0
_exptl_absorpt_coefficient_mu 0.715
_exptl_absorpt_correction_T_max 0.923
_exptl_absorpt_correction_T_min 0.879
_exptl_absorpt_correction_type analytical
_exptl_absorpt_process_details
; 
CrysAlisPro, Oxford Diffraction Ltd., 
Version 1.171.34.40 (release 27-08-2010 CrysAlis171 .NET) 
(compiled Aug 27 2010,11:50:40) 
Analytical numeric absorption correction using a multifaceted crystal 
model based on expressions derived by R.C. Clark & J.S. Reid. 
(Clark, R. C. & Reid, J. S. (1995). Acta Cryst. A51, 887-897) 
;
_exptl_crystal_colour Colourless
_exptl_crystal_density_diffrn 1.260
_exptl_crystal_density_method 'not measured'
_exptl_crystal_description 'blocky needles'
_exptl_crystal_F_000 324
_exptl_crystal_size_max 0.27
_exptl_crystal_size_mid 0.17
_exptl_crystal_size_min 0.14
_refine_diff_density_max 0.164
_refine_diff_density_min -0.145
_refine_diff_density_rms 0.030
_refine_ls_extinction_coef 0.0118(14)
_refine_ls_extinction_expression Fc^*^=kFc[1+0.001xFc^2^\l^3^/sin(2\q)]^-1/4^
_refine_ls_extinction_method SHELXL
_refine_ls_goodness_of_fit_ref 1.089
_refine_ls_hydrogen_treatment constr
_refine_ls_matrix_type full
_refine_ls_number_parameters 103
_refine_ls_number_reflns 1556
_refine_ls_number_restraints 0
_refine_ls_restrained_S_all 1.089
_refine_ls_R_factor_all 0.0354
_refine_ls_R_factor_gt 0.0337
_refine_ls_shift/su_max 0.000
_refine_ls_shift/su_mean 0.000
_refine_ls_structure_factor_coef Fsqd
_refine_ls_weighting_details 'calc w=1/[\s^2^(Fo^2^)+(0.0501P)^2^+0.1361P] where P=(Fo^2^+2Fc^2^)/3'
_refine_ls_weighting_scheme calc
_refine_ls_wR_factor_gt 0.0946
_refine_ls_wR_factor_ref 0.0962
_reflns_number_gt 1463
_reflns_number_total 1556
_reflns_threshold_expression >2sigma(I)
_cod_data_source_file np200596q_si_002.cif
_cod_data_source_block 6
_cod_depositor_comments
;
The following automatic conversions were performed:

'_symmetry_cell_setting' value 'Monoclinic' changed to 'monoclinic'
according to /home/saulius/struct/CIF-dictionaries/cif_core.dic
dictionary named 'cif_core.dic' version 2.4.1 from 2010-06-29.

Automatic conversion script
Id: cif_fix_values 1715 2011-07-08 13:25:40Z adriana 
;
_cod_original_sg_symbol_H-M P2(1)/c
_cod_database_code 1501839

loop_
_symmetry_equiv_pos_as_xyz
'x, y, z'
'-x, y+1/2, -z+1/2'
'-x, -y, -z'
'x, -y-1/2, z-1/2'

loop_
_atom_site_label
_atom_site_type_symbol
_atom_site_fract_x
_atom_site_fract_y
_atom_site_fract_z
_atom_site_U_iso_or_equiv
_atom_site_adp_type
_atom_site_occupancy
_atom_site_symmetry_multiplicity
_atom_site_calc_flag
_atom_site_refinement_flags
C1 C 0.44452(19) 0.43577(10) 0.48264(8) 0.0373(3) Uani 1 1 d .
H1A H 0.4545 0.3795 0.5414 0.045 Uiso 1 1 calc R
H1B H 0.2714 0.4475 0.4527 0.045 Uiso 1 1 calc R
C2 C 0.57033(18) 0.37327(9) 0.40693(7) 0.0326(3) Uani 1 1 d .
C3 C 0.49202(18) 0.39479(10) 0.30446(7) 0.0339(3) Uani 1 1 d .
H3A H 0.3553 0.4472 0.2824 0.041 Uiso 1 1 calc R
C4 C 0.61068(19) 0.34084(9) 0.23463(7) 0.0331(3) Uani 1 1 d .
C5 C 0.81322(18) 0.26352(9) 0.26683(7) 0.0320(3) Uani 1 1 d .
C6 C 0.8926(2) 0.24339(10) 0.36795(8) 0.0357(3) Uani 1 1 d .
H6A H 1.0315 0.1926 0.3904 0.043 Uiso 1 1 calc R
C7 C 0.7702(2) 0.29726(10) 0.43754(7) 0.0367(3) Uani 1 1 d .
H7A H 0.8252 0.2814 0.5068 0.044 Uiso 1 1 calc R
O8 O 0.54725(16) 0.35593(8) 0.13310(5) 0.0478(3) Uani 1 1 d .
C9 C 0.3361(2) 0.42795(14) 0.09621(9) 0.0547(4) Uani 1 1 d .
H9A H 0.1967 0.3890 0.1177 0.082 Uiso 1 1 calc R
H9B H 0.3081 0.4303 0.0230 0.082 Uiso 1 1 calc R
H9C H 0.3578 0.5142 0.1225 0.082 Uiso 1 1 calc R
O10 O 0.91678(15) 0.21337(8) 0.19246(5) 0.0431(3) Uani 1 1 d .
C11 C 1.1018(2) 0.12135(11) 0.22050(9) 0.0431(3) Uani 1 1 d .
H11A H 1.2432 0.1611 0.2623 0.065 Uiso 1 1 calc R
H11B H 1.1477 0.0861 0.1603 0.065 Uiso 1 1 calc R
H11C H 1.0418 0.0535 0.2582 0.065 Uiso 1 1 calc R

loop_
_atom_site_aniso_label
_atom_site_aniso_U_11
_atom_site_aniso_U_22
_atom_site_aniso_U_33
_atom_site_aniso_U_23
_atom_site_aniso_U_13
_atom_site_aniso_U_12
C1 0.0440(6) 0.0381(6) 0.0349(5) -0.0103(4) 0.0206(4) -0.0091(4)
C2 0.0397(5) 0.0312(5) 0.0306(5) -0.0078(4) 0.0160(4) -0.0089(4)
C3 0.0353(5) 0.0340(5) 0.0337(5) -0.0069(4) 0.0101(4) -0.0002(4)
C4 0.0414(6) 0.0333(5) 0.0253(5) -0.0041(4) 0.0085(4) -0.0011(4)
C5 0.0395(5) 0.0313(5) 0.0282(5) -0.0049(4) 0.0145(4) -0.0009(4)
C6 0.0416(5) 0.0358(5) 0.0307(5) -0.0013(4) 0.0091(4) 0.0034(4)
C7 0.0491(6) 0.0375(5) 0.0250(5) -0.0029(4) 0.0112(4) -0.0029(4)
O8 0.0617(5) 0.0563(5) 0.0250(4) -0.0026(3) 0.0073(3) 0.0186(4)
C9 0.0605(8) 0.0635(8) 0.0362(6) 0.0027(6) -0.0007(5) 0.0141(6)
O10 0.0532(5) 0.0491(5) 0.0311(4) -0.0031(3) 0.0180(3) 0.0145(3)
C11 0.0440(6) 0.0423(6) 0.0471(6) -0.0056(5) 0.0191(5) 0.0072(5)

loop_
_atom_type_symbol
_atom_type_description
_atom_type_scat_dispersion_real
_atom_type_scat_dispersion_imag
_atom_type_scat_source
C C 0.0181 0.0091 'International Tables Vol C Tables 4.2.6.8 and 6.1.1.4'
H H 0.0000 0.0000 'International Tables Vol C Tables 4.2.6.8 and 6.1.1.4'
O O 0.0492 0.0322 'International Tables Vol C Tables 4.2.6.8 and 6.1.1.4'

loop_
_geom_angle_atom_site_label_1
_geom_angle_atom_site_label_2
_geom_angle_atom_site_label_3
_geom_angle
_geom_angle_site_symmetry_3
C2 C1 C1 112.44(10) 3_666
C7 C2 C3 118.54(9) .
C7 C2 C1 120.72(9) .
C3 C2 C1 120.70(9) .
C4 C3 C2 121.11(9) .
O8 C4 C3 125.34(9) .
O8 C4 C5 114.94(9) .
C3 C4 C5 119.71(9) .
O10 C5 C6 125.18(9) .
O10 C5 C4 115.53(9) .
C6 C5 C4 119.29(9) .
C5 C6 C7 120.46(10) .
C2 C7 C6 120.87(9) .
C4 O8 C9 117.23(9) .
C5 O10 C11 117.42(8) .

loop_
_geom_bond_atom_site_label_1
_geom_bond_atom_site_label_2
_geom_bond_distance
_geom_bond_site_symmetry_2
C1 C2 1.5118(13) .
C1 C1 1.5324(19) 3_666
C2 C7 1.3813(15) .
C2 C3 1.3995(14) .
C3 C4 1.3868(14) .
C4 O8 1.3698(12) .
C4 C5 1.4038(15) .
C5 O10 1.3698(11) .
C5 C6 1.3808(14) .
C6 C7 1.3969(14) .
O8 C9 1.4205(14) .
O10 C11 1.4237(13) .
